data_1502225
loop_
_publ_author_name
'Feltenberger, John B.'
'Hsung, Richard P.'

_publ_section_title
;
 Oppolzer-type intramolecular Diels-Alder cycloadditions via
 isomerizations of allenamides.
;
_journal_issue 12
_journal_name_full 'Organic letters'
_journal_page_first 3114
_journal_page_last 3117
_journal_paper_doi 10.1021/ol2010227
_journal_volume 13
_journal_year 2011
_chemical_formula_moiety 'C16 H20 N2 O4 S'
_chemical_formula_sum 'C16 H20 N2 O4 S'
_chemical_formula_weight 336.40
_chemical_name_common 11018c
_chemical_name_systematic
; 
 ? 
;
_space_group_IT_number 2
_symmetry_cell_setting triclinic
_symmetry_space_group_name_Hall '-P 1'
_symmetry_space_group_name_H-M 'P -1'
_atom_sites_solution_hydrogens geom
_atom_sites_solution_primary direct
_atom_sites_solution_secondary difmap
_audit_creation_method SHELXL-97
_cell_angle_alpha 89.976(4)
_cell_angle_beta 88.253(4)
_cell_angle_gamma 75.849(4)
_cell_formula_units_Z 2
_cell_length_a 6.886(2)
_cell_length_b 9.127(3)
_cell_length_c 12.929(4)
_cell_measurement_reflns_used 2989
_cell_measurement_temperature 123(2)
_cell_measurement_theta_max 27.48
_cell_measurement_theta_min 2.78
_cell_volume 787.5(4)
_computing_cell_refinement 'Bruker SMART'
_computing_data_collection 'Bruker SMART'
_computing_data_reduction 'Bruker SAINT'
_computing_molecular_graphics 'Bruker SHELXTL'
_computing_publication_material 'Bruker SHELXTL'
_computing_structure_refinement 'Bruker SHELXTL'
_computing_structure_solution 'Bruker SHELXTL'
_diffrn_ambient_temperature 123(2)
_diffrn_measured_fraction_theta_full 0.985
_diffrn_measured_fraction_theta_max 0.985
_diffrn_measurement_device_type 'CCD area detector'
_diffrn_measurement_method 'phi and omega scans'
_diffrn_radiation_monochromator graphite
_diffrn_radiation_source 'sealed tube'
_diffrn_radiation_type MoK\a
_diffrn_radiation_wavelength 0.71073
_diffrn_reflns_av_R_equivalents 0.0342
_diffrn_reflns_av_sigmaI/netI 0.0293
_diffrn_reflns_limit_h_max 8
_diffrn_reflns_limit_h_min -8
_diffrn_reflns_limit_k_max 11
_diffrn_reflns_limit_k_min -11
_diffrn_reflns_limit_l_max 16
_diffrn_reflns_limit_l_min 0
_diffrn_reflns_number 14720
_diffrn_reflns_theta_full 26.40
_diffrn_reflns_theta_max 26.40
_diffrn_reflns_theta_min 1.58
_exptl_absorpt_coefficient_mu 0.228
_exptl_absorpt_correction_T_max 0.9910
_exptl_absorpt_correction_T_min 0.9045
_exptl_absorpt_correction_type multi-scan
_exptl_absorpt_process_details 'TWINABS (Sheldrick, 2008/2)'
_exptl_crystal_colour Colorless
_exptl_crystal_density_diffrn 1.417
_exptl_crystal_density_method 'not measured'
_exptl_crystal_description Plate
_exptl_crystal_F_000 356
_exptl_crystal_size_max 0.45
_exptl_crystal_size_mid 0.13
_exptl_crystal_size_min 0.04
_refine_diff_density_max 0.529
_refine_diff_density_min -0.345
_refine_diff_density_rms 0.062
_refine_ls_extinction_method none
_refine_ls_goodness_of_fit_ref 1.135
_refine_ls_hydrogen_treatment constr
_refine_ls_matrix_type full
_refine_ls_number_parameters 210
_refine_ls_number_reflns 3186
_refine_ls_number_restraints 0
_refine_ls_restrained_S_all 1.135
_refine_ls_R_factor_all 0.0516
_refine_ls_R_factor_gt 0.0418
_refine_ls_shift/su_max 0.000
_refine_ls_shift/su_mean 0.000
_refine_ls_structure_factor_coef Fsqd
_refine_ls_weighting_details 'calc w=1/[\s^2^(Fo^2^)+(0.0662P)^2^+0.3374P] where P=(Fo^2^+2Fc^2^)/3'
_refine_ls_weighting_scheme calc
_refine_ls_wR_factor_gt 0.1195
_refine_ls_wR_factor_ref 0.1252
_reflns_number_gt 2745
_reflns_number_total 3186
_reflns_threshold_expression >2sigma(I)
_cod_data_source_file ol2010227_si_003.cif
_cod_data_source_block 11018c
_cod_depositor_comments
;
The following automatic conversions were performed:

'_symmetry_cell_setting' value 'Triclinic' changed to 'triclinic'
according to /home/saulius/struct/CIF-dictionaries/cif_core.dic
dictionary named 'cif_core.dic' version 2.4.1 from
2010-06-29.

'_exptl_absorpt_correction_type' value 'Multi-scan'
changed to 'multi-scan' according to
/home/saulius/struct/CIF-dictionaries/cif_core.dic dictionary named
'cif_core.dic' version 2.4.1 from 2010-06-29.

Automatic conversion script
Id: cif_fix_values 1715 2011-07-08 13:25:40Z adriana 
;
_cod_original_cell_volume 787.6(4)
_cod_original_sg_symbol_H-M P-1
_cod_database_code 1502225

loop_
_symmetry_equiv_pos_as_xyz
'x, y, z'
'-x, -y, -z'

loop_
_atom_site_label
_atom_site_type_symbol
_atom_site_fract_x
_atom_site_fract_y
_atom_site_fract_z
_atom_site_U_iso_or_equiv
_atom_site_adp_type
_atom_site_occupancy
_atom_site_symmetry_multiplicity
_atom_site_calc_flag
_atom_site_refinement_flags
N1 N 0.3631(3) 0.3560(2) 0.28566(13) 0.0182(4) Uani 1 1 d .
C1 C 0.2050(3) 0.3541(2) 0.36599(15) 0.0171(4) Uani 1 1 d .
H1A H 0.0869 0.4392 0.3517 0.020 Uiso 1 1 calc R
C2 C 0.2817(3) 0.3825(2) 0.46995(16) 0.0189(5) Uani 1 1 d .
H2A H 0.3662 0.4504 0.4730 0.023 Uiso 1 1 calc R
C3 C 0.2396(3) 0.3192(2) 0.55799(16) 0.0193(5) Uani 1 1 d .
C4 C 0.1049(4) 0.2112(3) 0.56099(17) 0.0232(5) Uani 1 1 d .
H4A H 0.0038 0.2411 0.6181 0.028 Uiso 1 1 calc R
H4B H 0.1861 0.1083 0.5757 0.028 Uiso 1 1 calc R
C5 C -0.0026(3) 0.2078(2) 0.45938(17) 0.0219(5) Uani 1 1 d .
H5A H -0.0566 0.1168 0.4579 0.026 Uiso 1 1 calc R
H5B H -0.1170 0.2976 0.4566 0.026 Uiso 1 1 calc R
C6 C 0.1353(3) 0.2062(2) 0.36428(16) 0.0187(5) Uani 1 1 d .
H6A H 0.0548 0.2062 0.3012 0.022 Uiso 1 1 calc R
C7 C 0.3118(4) 0.0665(2) 0.35917(17) 0.0234(5) Uani 1 1 d .
H7A H 0.3816 0.0561 0.4256 0.028 Uiso 1 1 calc R
H7B H 0.2607 -0.0248 0.3492 0.028 Uiso 1 1 calc R
C8 C 0.4599(4) 0.0767(3) 0.27114(17) 0.0251(5) Uani 1 1 d .
H8A H 0.5757 -0.0123 0.2726 0.030 Uiso 1 1 calc R
H8B H 0.3946 0.0763 0.2040 0.030 Uiso 1 1 calc R
C9 C 0.5325(3) 0.2202(3) 0.28120(18) 0.0226(5) Uani 1 1 d .
H9A H 0.6103 0.2154 0.3448 0.027 Uiso 1 1 calc R
H9B H 0.6225 0.2279 0.2213 0.027 Uiso 1 1 calc R
C10 C 0.3244(4) 0.3510(3) 0.65915(17) 0.0249(5) Uani 1 1 d .
H10A H 0.3822 0.4385 0.6515 0.037 Uiso 1 1 calc R
H10B H 0.4288 0.2627 0.6791 0.037 Uiso 1 1 calc R
H10C H 0.2174 0.3724 0.7128 0.037 Uiso 1 1 calc R
S1 S 0.31477(8) 0.46233(6) 0.18490(4) 0.01722(16) Uani 1 1 d .
O1 O 0.1662(2) 0.59522(17) 0.21664(11) 0.0213(4) Uani 1 1 d .
O2 O 0.5027(2) 0.47503(18) 0.13924(12) 0.0240(4) Uani 1 1 d .
C11 C 0.2037(3) 0.3653(2) 0.09312(15) 0.0173(4) Uani 1 1 d .
C12 C 0.0006(3) 0.3690(2) 0.10459(16) 0.0194(5) Uani 1 1 d .
H12A H -0.0793 0.4274 0.1583 0.023 Uiso 1 1 calc R
C13 C -0.0826(3) 0.2863(2) 0.03660(16) 0.0203(5) Uani 1 1 d .
H13A H -0.2204 0.2865 0.0434 0.024 Uiso 1 1 calc R
C14 C 0.0366(3) 0.2038(2) -0.04094(16) 0.0188(5) Uani 1 1 d .
C15 C 0.2380(3) 0.2009(3) -0.05468(17) 0.0228(5) Uani 1 1 d .
H15A H 0.3168 0.1438 -0.1092 0.027 Uiso 1 1 calc R
C16 C 0.3210(3) 0.2840(3) 0.01362(17) 0.0227(5) Uani 1 1 d .
H16A H 0.4582 0.2851 0.0058 0.027 Uiso 1 1 calc R
N2 N -0.0523(3) 0.1143(2) -0.11215(14) 0.0226(4) Uani 1 1 d .
O3 O -0.2273(3) 0.1101(2) -0.09477(14) 0.0324(4) Uani 1 1 d .
O4 O 0.0514(3) 0.0473(2) -0.18409(14) 0.0332(4) Uani 1 1 d .

loop_
_atom_site_aniso_label
_atom_site_aniso_U_11
_atom_site_aniso_U_22
_atom_site_aniso_U_33
_atom_site_aniso_U_23
_atom_site_aniso_U_13
_atom_site_aniso_U_12
N1 0.0148(9) 0.0237(9) 0.0146(8) 0.0013(7) -0.0010(7) -0.0019(7)
C1 0.0153(10) 0.0188(10) 0.0167(10) 0.0003(8) -0.0003(8) -0.0034(8)
C2 0.0173(11) 0.0193(10) 0.0206(11) -0.0033(8) -0.0006(8) -0.0053(8)
C3 0.0184(11) 0.0192(10) 0.0197(10) -0.0026(8) -0.0010(9) -0.0036(9)
C4 0.0270(12) 0.0249(11) 0.0199(11) 0.0007(9) 0.0008(9) -0.0105(10)
C5 0.0212(12) 0.0228(11) 0.0238(11) 0.0002(9) -0.0004(9) -0.0095(9)
C6 0.0184(11) 0.0213(10) 0.0178(10) 0.0002(8) -0.0046(8) -0.0069(9)
C7 0.0280(13) 0.0203(11) 0.0214(11) -0.0012(9) -0.0051(9) -0.0042(10)
C8 0.0256(13) 0.0231(11) 0.0220(11) -0.0035(9) -0.0024(10) 0.0031(10)
C9 0.0154(11) 0.0279(12) 0.0215(11) -0.0003(9) -0.0011(9) 0.0002(9)
C10 0.0287(13) 0.0274(12) 0.0189(11) -0.0004(9) -0.0034(9) -0.0071(10)
S1 0.0165(3) 0.0224(3) 0.0142(3) 0.00047(19) -0.0012(2) -0.0073(2)
O1 0.0233(9) 0.0210(8) 0.0195(8) 0.0010(6) -0.0015(6) -0.0053(7)
O2 0.0213(9) 0.0358(9) 0.0193(8) 0.0001(7) 0.0008(7) -0.0154(7)
C11 0.0163(11) 0.0221(10) 0.0141(10) 0.0020(8) -0.0024(8) -0.0054(9)
C12 0.0171(11) 0.0263(11) 0.0139(10) -0.0013(8) -0.0005(8) -0.0039(9)
C13 0.0140(11) 0.0266(11) 0.0205(11) 0.0014(9) -0.0004(9) -0.0054(9)
C14 0.0195(11) 0.0214(11) 0.0165(10) 0.0018(8) -0.0041(8) -0.0065(9)
C15 0.0160(11) 0.0299(12) 0.0207(11) -0.0048(9) 0.0025(9) -0.0028(9)
C16 0.0136(11) 0.0347(12) 0.0206(11) -0.0022(9) 0.0000(9) -0.0074(9)
N2 0.0255(11) 0.0229(9) 0.0207(9) 0.0002(8) -0.0042(8) -0.0078(8)
O3 0.0254(10) 0.0424(10) 0.0347(10) -0.0063(8) -0.0010(8) -0.0187(8)
O4 0.0315(10) 0.0390(10) 0.0294(9) -0.0155(8) 0.0008(8) -0.0096(8)

loop_
_atom_type_symbol
_atom_type_description
_atom_type_scat_dispersion_real
_atom_type_scat_dispersion_imag
_atom_type_scat_source
C C 0.0033 0.0016 'International Tables Vol C Tables 4.2.6.8 and 6.1.1.4'
H H 0.0000 0.0000 'International Tables Vol C Tables 4.2.6.8 and 6.1.1.4'
N N 0.0061 0.0033 'International Tables Vol C Tables 4.2.6.8 and 6.1.1.4'
O O 0.0106 0.0060 'International Tables Vol C Tables 4.2.6.8 and 6.1.1.4'
S S 0.1246 0.1234 'International Tables Vol C Tables 4.2.6.8 and 6.1.1.4'

loop_
_geom_angle_atom_site_label_1
_geom_angle_atom_site_label_2
_geom_angle_atom_site_label_3
_geom_angle
C9 N1 C1 115.48(17)
C9 N1 S1 119.62(14)
C1 N1 S1 120.85(14)
N1 C1 C2 108.73(17)
N1 C1 C6 112.36(17)
C2 C1 C6 111.75(17)
N1 C1 H1A 107.9
C2 C1 H1A 107.9
C6 C1 H1A 107.9
C3 C2 C1 124.7(2)
C3 C2 H2A 117.7
C1 C2 H2A 117.7
C2 C3 C10 121.8(2)
C2 C3 C4 121.5(2)
C10 C3 C4 116.68(19)
C3 C4 C5 112.60(18)
C3 C4 H4A 109.1
C5 C4 H4A 109.1
C3 C4 H4B 109.1
C5 C4 H4B 109.1
H4A C4 H4B 107.8
C6 C5 C4 112.56(19)
C6 C5 H5A 109.1
C4 C5 H5A 109.1
C6 C5 H5B 109.1
C4 C5 H5B 109.1
H5A C5 H5B 107.8
C5 C6 C7 112.81(18)
C5 C6 C1 107.35(17)
C7 C6 C1 112.12(18)
C5 C6 H6A 108.1
C7 C6 H6A 108.1
C1 C6 H6A 108.1
C8 C7 C6 111.69(18)
C8 C7 H7A 109.3
C6 C7 H7A 109.3
C8 C7 H7B 109.3
C6 C7 H7B 109.3
H7A C7 H7B 107.9
C9 C8 C7 110.45(18)
C9 C8 H8A 109.6
C7 C8 H8A 109.6
C9 C8 H8B 109.6
C7 C8 H8B 109.6
H8A C8 H8B 108.1
N1 C9 C8 111.45(18)
N1 C9 H9A 109.3
C8 C9 H9A 109.3
N1 C9 H9B 109.3
C8 C9 H9B 109.3
H9A C9 H9B 108.0
C3 C10 H10A 109.5
C3 C10 H10B 109.5
H10A C10 H10B 109.5
C3 C10 H10C 109.5
H10A C10 H10C 109.5
H10B C10 H10C 109.5
O1 S1 O2 120.23(10)
O1 S1 N1 106.99(9)
O2 S1 N1 107.61(10)
O1 S1 C11 107.28(10)
O2 S1 C11 106.52(10)
N1 S1 C11 107.67(10)
C16 C11 C12 121.2(2)
C16 C11 S1 119.67(17)
C12 C11 S1 119.12(16)
C13 C12 C11 119.0(2)
C13 C12 H12A 120.5
C11 C12 H12A 120.5
C14 C13 C12 119.2(2)
C14 C13 H13A 120.4
C12 C13 H13A 120.4
C13 C14 C15 122.6(2)
C13 C14 N2 118.9(2)
C15 C14 N2 118.5(2)
C14 C15 C16 118.0(2)
C14 C15 H15A 121.0
C16 C15 H15A 121.0
C11 C16 C15 120.0(2)
C11 C16 H16A 120.0
C15 C16 H16A 120.0
O4 N2 O3 123.70(19)
O4 N2 C14 118.71(19)
O3 N2 C14 117.59(19)

loop_
_geom_bond_atom_site_label_1
_geom_bond_atom_site_label_2
_geom_bond_distance
N1 C9 1.480(3)
N1 C1 1.485(3)
N1 S1 1.6177(18)
C1 C2 1.504(3)
C1 C6 1.540(3)
C1 H1A 1.0000
C2 C3 1.332(3)
C2 H2A 0.9500
C3 C10 1.505(3)
C3 C4 1.509(3)
C4 C5 1.531(3)
C4 H4A 0.9900
C4 H4B 0.9900
C5 C6 1.528(3)
C5 H5A 0.9900
C5 H5B 0.9900
C6 C7 1.531(3)
C6 H6A 1.0000
C7 C8 1.523(3)
C7 H7A 0.9900
C7 H7B 0.9900
C8 C9 1.519(3)
C8 H8A 0.9900
C8 H8B 0.9900
C9 H9A 0.9900
C9 H9B 0.9900
C10 H10A 0.9800
C10 H10B 0.9800
C10 H10C 0.9800
S1 O1 1.4334(16)
S1 O2 1.4363(17)
S1 C11 1.779(2)
C11 C16 1.384(3)
C11 C12 1.394(3)
C12 C13 1.383(3)
C12 H12A 0.9500
C13 C14 1.376(3)
C13 H13A 0.9500
C14 C15 1.387(3)
C14 N2 1.473(3)
C15 C16 1.387(3)
C15 H15A 0.9500
C16 H16A 0.9500
N2 O4 1.223(3)
N2 O3 1.229(3)

loop_
_geom_torsion_atom_site_label_1
_geom_torsion_atom_site_label_2
_geom_torsion_atom_site_label_3
_geom_torsion_atom_site_label_4
_geom_torsion
C9 N1 C1 C2 75.2(2)
S1 N1 C1 C2 -127.50(16)
C9 N1 C1 C6 -49.0(2)
S1 N1 C1 C6 108.27(18)
N1 C1 C2 C3 -144.5(2)
C6 C1 C2 C3 -19.9(3)
C1 C2 C3 C10 179.0(2)
C1 C2 C3 C4 -0.6(3)
C2 C3 C4 C5 -10.5(3)
C10 C3 C4 C5 169.85(19)
C3 C4 C5 C6 42.8(3)
C4 C5 C6 C7 61.7(2)
C4 C5 C6 C1 -62.4(2)
N1 C1 C6 C5 171.73(17)
C2 C1 C6 C5 49.2(2)
N1 C1 C6 C7 47.3(2)
C2 C1 C6 C7 -75.2(2)
C5 C6 C7 C8 -173.16(18)
C1 C6 C7 C8 -51.8(2)
C6 C7 C8 C9 55.9(2)
C1 N1 C9 C8 53.6(2)
S1 N1 C9 C8 -104.0(2)
C7 C8 C9 N1 -55.8(2)
C9 N1 S1 O1 -171.14(15)
C1 N1 S1 O1 32.51(18)
C9 N1 S1 O2 -40.65(18)
C1 N1 S1 O2 163.00(15)
C9 N1 S1 C11 73.81(18)
C1 N1 S1 C11 -82.54(17)
O1 S1 C11 C16 147.57(18)
O2 S1 C11 C16 17.6(2)
N1 S1 C11 C16 -97.58(19)
O1 S1 C11 C12 -34.3(2)
O2 S1 C11 C12 -164.27(18)
N1 S1 C11 C12 80.54(19)
C16 C11 C12 C13 1.8(3)
S1 C11 C12 C13 -176.31(16)
C11 C12 C13 C14 -0.6(3)
C12 C13 C14 C15 -0.6(3)
C12 C13 C14 N2 179.15(19)
C13 C14 C15 C16 0.6(4)
N2 C14 C15 C16 -179.18(19)
C12 C11 C16 C15 -1.8(3)
S1 C11 C16 C15 176.26(17)
C14 C15 C16 C11 0.6(3)
C13 C14 N2 O4 176.3(2)
C15 C14 N2 O4 -3.9(3)
C13 C14 N2 O3 -4.5(3)
C15 C14 N2 O3 175.3(2)
